data_4500320
loop_
_publ_author_name
'Tominaga, Masahide'
'Masu, Hyuma'
'Azumaya, Isao'

_publ_section_title
;
 Hydrogen-Bonding Networks of Adamantane-Based Bisphenol Molecules: Toward
 the Preparation of Molecular Crystals with Channels
;
_journal_issue 2
_journal_name_full 'Crystal Growth &amp; Design'
_journal_page_first 542
_journal_paper_doi 10.1021/cg101427k
_journal_volume 11
_journal_year 2011
_chemical_formula_moiety 'C22 H22 Cl2 O2, 0.5(C H Cl3)'
_chemical_formula_sum 'C22.5 H22.5 Cl3.5 O2'
_chemical_formula_weight 448.98
_chemical_name_systematic
; 
 ? 
;
_space_group_IT_number 15
_symmetry_cell_setting monoclinic
_symmetry_space_group_name_Hall '-C 2yc'
_symmetry_space_group_name_H-M 'C 1 2/c 1'
_atom_sites_solution_hydrogens geom
_atom_sites_solution_primary direct
_atom_sites_solution_secondary difmap
_audit_creation_method SHELXL-97
_cell_angle_alpha 90.00
_cell_angle_beta 117.200(1)
_cell_angle_gamma 90.00
_cell_formula_units_Z 8
_cell_length_a 26.384(2)
_cell_length_b 6.4107(5)
_cell_length_c 27.200(3)
_cell_measurement_reflns_used 2552
_cell_measurement_temperature 120
_cell_measurement_theta_max 26.44
_cell_measurement_theta_min 2.92
_cell_volume 4091.9(6)
_computing_cell_refinement 'APEX2 (Bruker AXS, 2006)'
_computing_data_collection 'APEX2 (Bruker AXS, 2006)'
_computing_data_reduction 'SAINT (Bruker AXS, 2004)'
_computing_molecular_graphics 'XSHEL (Bruker AXS,2002)'
_computing_publication_material 'XCIF (Bruker AXS, 2001)'
_computing_structure_refinement 'SHELXL-97 (Sheldrick, 1997)'
_computing_structure_solution 'SHELXS-97 (Sheldrick, 1997)'
_diffrn_ambient_temperature 120
_diffrn_detector_area_resol_mean 8.333
_diffrn_measured_fraction_theta_full 0.998
_diffrn_measured_fraction_theta_max 0.911
_diffrn_measurement_device_type 'Bruker APEXII CCD area detector'
_diffrn_measurement_method 'phi and omega scans'
_diffrn_radiation_monochromator graphite
_diffrn_radiation_source 'sealed tube'
_diffrn_radiation_type MoK\a
_diffrn_radiation_wavelength 0.71073
_diffrn_reflns_av_R_equivalents 0.0267
_diffrn_reflns_av_sigmaI/netI 0.0378
_diffrn_reflns_limit_h_max 33
_diffrn_reflns_limit_h_min -33
_diffrn_reflns_limit_k_max 8
_diffrn_reflns_limit_k_min -8
_diffrn_reflns_limit_l_max 17
_diffrn_reflns_limit_l_min -33
_diffrn_reflns_number 9774
_diffrn_reflns_theta_full 25.00
_diffrn_reflns_theta_max 27.25
_diffrn_reflns_theta_min 1.68
_exptl_absorpt_coefficient_mu 0.530
_exptl_absorpt_correction_T_max 0.9489
_exptl_absorpt_correction_T_min 0.8160
_exptl_absorpt_correction_type empirical
_exptl_absorpt_process_details
;
SADABS Sheldrick 1996
;
_exptl_crystal_colour colourless
_exptl_crystal_density_diffrn 1.458
_exptl_crystal_density_method 'not measured'
_exptl_crystal_description prismatic
_exptl_crystal_F_000 1864
_exptl_crystal_size_max 0.40
_exptl_crystal_size_mid 0.10
_exptl_crystal_size_min 0.10
_refine_diff_density_max 0.520
_refine_diff_density_min -0.566
_refine_diff_density_rms 0.059
_refine_ls_extinction_method none
_refine_ls_goodness_of_fit_ref 0.946
_refine_ls_hydrogen_treatment constr
_refine_ls_matrix_type full
_refine_ls_number_parameters 264
_refine_ls_number_reflns 4180
_refine_ls_number_restraints 0
_refine_ls_restrained_S_all 0.946
_refine_ls_R_factor_all 0.0554
_refine_ls_R_factor_gt 0.0405
_refine_ls_shift/su_max 0.001
_refine_ls_shift/su_mean 0.000
_refine_ls_structure_factor_coef Fsqd
_refine_ls_weighting_details 'calc w=1/[\s^2^(Fo^2^)+(0.0552P)^2^+6.6512P] where P=(Fo^2^+2Fc^2^)/3'
_refine_ls_weighting_scheme calc
_refine_ls_wR_factor_gt 0.0985
_refine_ls_wR_factor_ref 0.1087
_reflns_number_gt 3250
_reflns_number_total 4180
_reflns_threshold_expression >2sigma(I)
_cod_data_source_file cg101427k_si_003.cif
_cod_data_source_block a1007161mas
_cod_depositor_comments
;
The following automatic conversions were performed:

'_symmetry_cell_setting' value 'Monoclinic' changed to 'monoclinic'
according to /home/saulius/struct/CIF-dictionaries/cif_core.dic
dictionary named 'cif_core.dic' version 2.4.1 from 2010-06-29.

Automatic conversion script
Id: cif_fix_values 1715 2011-07-08 13:25:40Z adriana 
;
_cod_original_cell_volume 4091.9(7)
_cod_original_sg_symbol_H-M 'C2/c  '
_cod_original_formula_sum 'C22.50 H22.50 Cl3.50 O2'
_cod_database_code 4500320

loop_
_symmetry_equiv_pos_as_xyz
'x, y, z'
'-x, y, -z+1/2'
'x+1/2, y+1/2, z'
'-x+1/2, y+1/2, -z+1/2'
'-x, -y, -z'
'x, -y, z-1/2'
'-x+1/2, -y+1/2, -z'
'x+1/2, -y+1/2, z-1/2'

loop_
_atom_site_label
_atom_site_type_symbol
_atom_site_fract_x
_atom_site_fract_y
_atom_site_fract_z
_atom_site_U_iso_or_equiv
_atom_site_adp_type
_atom_site_occupancy
_atom_site_symmetry_multiplicity
_atom_site_calc_flag
_atom_site_refinement_flags
C1 C 0.63014(8) 0.1392(3) 0.15197(8) 0.0178(4) Uani 1 1 d .
C2 C 0.60537(9) 0.3108(3) 0.11922(9) 0.0199(4) Uani 1 1 d .
H2 H 0.6289 0.4195 0.1174 0.024 Uiso 1 1 calc R
C3 C 0.54672(9) 0.3276(3) 0.08896(9) 0.0190(4) Uani 1 1 d .
H3 H 0.5309 0.4487 0.0672 0.023 Uiso 1 1 calc R
C4 C 0.51027(9) 0.1705(3) 0.08971(8) 0.0176(4) Uani 1 1 d .
C5 C 0.53582(9) -0.0010(3) 0.12350(9) 0.0198(4) Uani 1 1 d .
H5 H 0.5126 -0.1105 0.1255 0.024 Uiso 1 1 calc R
C6 C 0.59428(9) -0.0151(3) 0.15417(8) 0.0198(4) Uani 1 1 d .
C7 C 0.42747(9) 0.0088(3) 0.00886(8) 0.0179(4) Uani 1 1 d .
H7A H 0.4454 0.0388 -0.0154 0.021 Uiso 1 1 calc R
H7B H 0.4407 -0.1300 0.0258 0.021 Uiso 1 1 calc R
C8 C 0.44581(8) 0.1761(3) 0.05470(8) 0.0165(4) Uani 1 1 d .
C9 C 0.41572(8) 0.1313(3) 0.09087(8) 0.0160(4) Uani 1 1 d .
H9A H 0.4288 -0.0051 0.1095 0.019 Uiso 1 1 calc R
H9B H 0.4266 0.2398 0.1198 0.019 Uiso 1 1 calc R
C10 C 0.35037(8) 0.1278(3) 0.05664(8) 0.0154(4) Uani 1 1 d .
C11 C 0.33099(9) 0.3427(3) 0.02816(8) 0.0182(4) Uani 1 1 d .
H11A H 0.2891 0.3436 0.0055 0.022 Uiso 1 1 calc R
H11B H 0.3413 0.4532 0.0566 0.022 Uiso 1 1 calc R
C12 C 0.35956(9) 0.3871(3) -0.00877(8) 0.0183(4) Uani 1 1 d .
H12 H 0.3468 0.5264 -0.0267 0.022 Uiso 1 1 calc R
C13 C 0.34232(9) 0.2190(3) -0.05358(8) 0.0203(4) Uani 1 1 d .
H13A H 0.3599 0.2488 -0.0781 0.024 Uiso 1 1 calc R
H13B H 0.3004 0.2183 -0.0763 0.024 Uiso 1 1 calc R
C14 C 0.36250(9) 0.0064(3) -0.02574(8) 0.0178(4) Uani 1 1 d .
H14 H 0.3515 -0.1043 -0.0547 0.021 Uiso 1 1 calc R
C15 C 0.42446(9) 0.3890(3) 0.02637(8) 0.0175(4) Uani 1 1 d .
H15A H 0.4353 0.4995 0.0548 0.021 Uiso 1 1 calc R
H15B H 0.4428 0.4210 0.0026 0.021 Uiso 1 1 calc R
C16 C 0.33450(9) -0.0395(3) 0.01165(8) 0.0176(4) Uani 1 1 d .
H16A H 0.3471 -0.1779 0.0292 0.021 Uiso 1 1 calc R
H16B H 0.2926 -0.0436 -0.0109 0.021 Uiso 1 1 calc R
C17 C 0.32381(8) 0.0844(3) 0.09540(8) 0.0158(4) Uani 1 1 d .
C18 C 0.33029(8) 0.2290(3) 0.13612(8) 0.0177(4) Uani 1 1 d .
H18 H 0.3506 0.3545 0.1390 0.021 Uiso 1 1 calc R
C19 C 0.30781(9) 0.1937(3) 0.17229(8) 0.0185(4) Uani 1 1 d .
C20 C 0.27790(8) 0.0116(3) 0.16984(8) 0.0172(4) Uani 1 1 d .
C21 C 0.27158(8) -0.1342(3) 0.12981(9) 0.0187(4) Uani 1 1 d .
H21 H 0.2516 -0.2603 0.1273 0.022 Uiso 1 1 calc R
C22 C 0.29413(9) -0.0977(3) 0.09328(8) 0.0178(4) Uani 1 1 d .
H22 H 0.2891 -0.1999 0.0661 0.021 Uiso 1 1 calc R
C23 C 0.5175(3) 0.5390(10) 0.2400(3) 0.0578(17) Uani 0.50 1 d P
H23 H 0.5423 0.5252 0.2213 0.069 Uiso 0.50 1 calc PR
Cl1 Cl 0.31637(2) 0.38306(9) 0.22115(2) 0.02615(15) Uani 1 1 d .
Cl2 Cl 0.62401(2) -0.22940(9) 0.19699(3) 0.03240(16) Uani 1 1 d .
Cl3 Cl 0.44964(5) 0.67946(17) 0.19725(4) 0.0905(4) Uani 1 1 d .
O1 O 0.68855(6) 0.1263(2) 0.17974(6) 0.0218(3) Uani 1 1 d .
H1 H 0.6982 0.0434 0.2064 0.033 Uiso 1 1 calc R
O2 O 0.25616(6) -0.0143(2) 0.20669(6) 0.0210(3) Uani 1 1 d .
H2A H 0.2367 -0.1242 0.1991 0.031 Uiso 1 1 calc R
Cl4 Cl 0.5039(5) 0.2970(3) 0.2452(3) 0.132(2) Uani 0.50 1 d P

loop_
_atom_site_aniso_label
_atom_site_aniso_U_11
_atom_site_aniso_U_22
_atom_site_aniso_U_33
_atom_site_aniso_U_23
_atom_site_aniso_U_13
_atom_site_aniso_U_12
C1 0.0160(10) 0.0234(11) 0.0157(10) -0.0044(9) 0.0088(8) -0.0015(8)
C2 0.0211(11) 0.0215(11) 0.0204(10) -0.0003(9) 0.0124(9) -0.0047(9)
C3 0.0214(11) 0.0184(10) 0.0200(10) 0.0032(8) 0.0118(9) -0.0004(9)
C4 0.0202(11) 0.0194(10) 0.0174(10) -0.0015(8) 0.0123(9) -0.0002(8)
C5 0.0191(10) 0.0179(10) 0.0242(11) 0.0025(9) 0.0115(9) -0.0015(9)
C6 0.0227(11) 0.0169(10) 0.0196(10) 0.0027(8) 0.0094(9) 0.0009(9)
C7 0.0213(11) 0.0168(10) 0.0197(10) 0.0017(8) 0.0129(9) 0.0025(8)
C8 0.0187(10) 0.0157(10) 0.0163(10) 0.0023(8) 0.0092(8) 0.0003(8)
C9 0.0176(10) 0.0165(10) 0.0162(10) 0.0010(8) 0.0096(8) 0.0004(8)
C10 0.0187(10) 0.0140(10) 0.0164(9) 0.0004(8) 0.0104(8) -0.0010(8)
C11 0.0196(10) 0.0175(10) 0.0183(10) 0.0017(8) 0.0095(9) 0.0019(8)
C12 0.0216(11) 0.0162(10) 0.0193(10) 0.0049(9) 0.0112(9) 0.0037(8)
C13 0.0224(11) 0.0239(11) 0.0154(10) 0.0026(9) 0.0094(9) 0.0021(9)
C14 0.0210(10) 0.0174(10) 0.0164(10) -0.0016(8) 0.0099(8) -0.0003(8)
C15 0.0217(11) 0.0144(10) 0.0196(10) 0.0011(8) 0.0124(9) -0.0003(8)
C16 0.0186(10) 0.0175(10) 0.0176(10) -0.0003(8) 0.0089(8) -0.0018(8)
C17 0.0134(9) 0.0182(10) 0.0158(9) 0.0018(8) 0.0067(8) 0.0015(8)
C18 0.0174(10) 0.0178(10) 0.0183(10) 0.0010(8) 0.0084(9) -0.0017(8)
C19 0.0186(10) 0.0199(11) 0.0158(10) -0.0039(8) 0.0067(8) -0.0009(8)
C20 0.0135(10) 0.0227(11) 0.0156(9) 0.0022(8) 0.0069(8) 0.0005(8)
C21 0.0164(10) 0.0173(10) 0.0215(10) 0.0013(9) 0.0079(9) -0.0027(8)
C22 0.0196(10) 0.0181(10) 0.0168(10) -0.0033(8) 0.0094(8) -0.0005(8)
C23 0.061(5) 0.051(4) 0.045(4) 0.003(3) 0.011(3) -0.002(3)
Cl1 0.0375(3) 0.0246(3) 0.0231(3) -0.0079(2) 0.0197(2) -0.0078(2)
Cl2 0.0224(3) 0.0242(3) 0.0394(3) 0.0129(3) 0.0045(2) 0.0009(2)
Cl3 0.0921(8) 0.0679(6) 0.0618(6) 0.0283(5) -0.0077(5) -0.0170(6)
O1 0.0170(7) 0.0280(9) 0.0208(8) 0.0028(7) 0.0089(6) -0.0005(6)
O2 0.0209(8) 0.0268(8) 0.0196(7) -0.0017(6) 0.0130(6) -0.0063(6)
Cl4 0.187(4) 0.0669(12) 0.059(2) -0.038(2) -0.0144(19) 0.041(3)

loop_
_atom_type_symbol
_atom_type_description
_atom_type_scat_dispersion_real
_atom_type_scat_dispersion_imag
_atom_type_scat_source
C C 0.0033 0.0016 'International Tables Vol C Tables 4.2.6.8 and 6.1.1.4'
H H 0.0000 0.0000 'International Tables Vol C Tables 4.2.6.8 and 6.1.1.4'
O O 0.0106 0.0060 'International Tables Vol C Tables 4.2.6.8 and 6.1.1.4'
Cl Cl 0.1484 0.1585 'International Tables Vol C Tables 4.2.6.8 and 6.1.1.4'

loop_
_geom_angle_atom_site_label_1
_geom_angle_atom_site_label_2
_geom_angle_atom_site_label_3
_geom_angle
_geom_angle_site_symmetry_1
_geom_angle_site_symmetry_3
O1 C1 C2 118.98(18) . .
O1 C1 C6 123.29(19) . .
C2 C1 C6 117.72(19) . .
C1 C2 C3 121.12(19) . .
C1 C2 H2 119.4 . .
C3 C2 H2 119.4 . .
C2 C3 C4 121.6(2) . .
C2 C3 H3 119.2 . .
C4 C3 H3 119.2 . .
C5 C4 C3 116.69(19) . .
C5 C4 C8 119.75(18) . .
C3 C4 C8 123.53(18) . .
C6 C5 C4 121.33(19) . .
C6 C5 H5 119.3 . .
C4 C5 H5 119.3 . .
C5 C6 C1 121.50(19) . .
C5 C6 Cl2 119.57(16) . .
C1 C6 Cl2 118.93(16) . .
C14 C7 C8 110.63(16) . .
C14 C7 H7A 109.5 . .
C8 C7 H7A 109.5 . .
C14 C7 H7B 109.5 . .
C8 C7 H7B 109.5 . .
H7A C7 H7B 108.1 . .
C4 C8 C15 112.44(16) . .
C4 C8 C7 109.67(16) . .
C15 C8 C7 107.64(16) . .
C4 C8 C9 110.42(16) . .
C15 C8 C9 107.79(16) . .
C7 C8 C9 108.77(16) . .
C10 C9 C8 112.11(16) . .
C10 C9 H9A 109.2 . .
C8 C9 H9A 109.2 . .
C10 C9 H9B 109.2 . .
C8 C9 H9B 109.2 . .
H9A C9 H9B 107.9 . .
C17 C10 C16 112.16(16) . .
C17 C10 C9 108.90(16) . .
C16 C10 C9 108.30(16) . .
C17 C10 C11 110.80(16) . .
C16 C10 C11 108.39(16) . .
C9 C10 C11 108.18(16) . .
C12 C11 C10 110.14(16) . .
C12 C11 H11A 109.6 . .
C10 C11 H11A 109.6 . .
C12 C11 H11B 109.6 . .
C10 C11 H11B 109.6 . .
H11A C11 H11B 108.1 . .
C13 C12 C15 110.05(16) . .
C13 C12 C11 109.56(17) . .
C15 C12 C11 109.66(16) . .
C13 C12 H12 109.2 . .
C15 C12 H12 109.2 . .
C11 C12 H12 109.2 . .
C12 C13 C14 108.82(16) . .
C12 C13 H13A 109.9 . .
C14 C13 H13A 109.9 . .
C12 C13 H13B 109.9 . .
C14 C13 H13B 109.9 . .
H13A C13 H13B 108.3 . .
C13 C14 C7 109.45(17) . .
C13 C14 C16 109.55(16) . .
C7 C14 C16 109.71(16) . .
C13 C14 H14 109.4 . .
C7 C14 H14 109.4 . .
C16 C14 H14 109.4 . .
C12 C15 C8 110.69(16) . .
C12 C15 H15A 109.5 . .
C8 C15 H15A 109.5 . .
C12 C15 H15B 109.5 . .
C8 C15 H15B 109.5 . .
H15A C15 H15B 108.1 . .
C14 C16 C10 110.85(16) . .
C14 C16 H16A 109.5 . .
C10 C16 H16A 109.5 . .
C14 C16 H16B 109.5 . .
C10 C16 H16B 109.5 . .
H16A C16 H16B 108.1 . .
C22 C17 C18 116.94(18) . .
C22 C17 C10 123.27(17) . .
C18 C17 C10 119.77(17) . .
C19 C18 C17 121.39(19) . .
C19 C18 H18 119.3 . .
C17 C18 H18 119.3 . .
C18 C19 C20 121.48(19) . .
C18 C19 Cl1 118.87(16) . .
C20 C19 Cl1 119.64(15) . .
O2 C20 C21 123.46(18) . .
O2 C20 C19 118.87(18) . .
C21 C20 C19 117.67(18) . .
C20 C21 C22 120.69(19) . .
C20 C21 H21 119.7 . .
C22 C21 H21 119.7 . .
C21 C22 C17 121.83(19) . .
C21 C22 H22 119.1 . .
C17 C22 H22 119.1 . .
Cl4 C23 Cl3 107.2(4) 2_655 2_655
Cl4 C23 Cl3 104.6(5) 2_655 .
Cl3 C23 Cl3 105.3(3) 2_655 .
Cl4 C23 H23 113.0 2_655 .
Cl3 C23 H23 113.0 2_655 .
Cl3 C23 H23 113.0 . .
C23 Cl3 C23 40.8(4) 2_655 .
C1 O1 H1 109.5 . .
C20 O2 H2A 109.5 . .
Cl4 Cl4 C23 62.3(5) 2_655 2_655

loop_
_geom_bond_atom_site_label_1
_geom_bond_atom_site_label_2
_geom_bond_distance
_geom_bond_site_symmetry_2
C1 O1 1.374(2) .
C1 C2 1.378(3) .
C1 C6 1.389(3) .
C2 C3 1.385(3) .
C2 H2 0.9500 .
C3 C4 1.399(3) .
C3 H3 0.9500 .
C4 C5 1.394(3) .
C4 C8 1.523(3) .
C5 C6 1.381(3) .
C5 H5 0.9500 .
C6 Cl2 1.739(2) .
C7 C14 1.533(3) .
C7 C8 1.545(3) .
C7 H7A 0.9900 .
C7 H7B 0.9900 .
C8 C15 1.542(3) .
C8 C9 1.548(3) .
C9 C10 1.540(3) .
C9 H9A 0.9900 .
C9 H9B 0.9900 .
C10 C17 1.535(3) .
C10 C16 1.535(3) .
C10 C11 1.548(3) .
C11 C12 1.533(3) .
C11 H11A 0.9900 .
C11 H11B 0.9900 .
C12 C13 1.532(3) .
C12 C15 1.533(3) .
C12 H12 1.0000 .
C13 C14 1.532(3) .
C13 H13A 0.9900 .
C13 H13B 0.9900 .
C14 C16 1.534(3) .
C14 H14 1.0000 .
C15 H15A 0.9900 .
C15 H15B 0.9900 .
C16 H16A 0.9900 .
C16 H16B 0.9900 .
C17 C22 1.392(3) .
C17 C18 1.394(3) .
C18 C19 1.380(3) .
C18 H18 0.9500 .
C19 C20 1.393(3) .
C19 Cl1 1.737(2) .
C20 O2 1.373(2) .
C20 C21 1.386(3) .
C21 C22 1.392(3) .
C21 H21 0.9500 .
C22 H22 0.9500 .
C23 Cl4 1.759(8) 2_655
C23 Cl3 1.766(7) 2_655
C23 Cl3 1.862(7) .
C23 H23 1.0000 .
Cl3 C23 1.766(7) 2_655
O1 H1 0.8400 .
O2 H2A 0.8400 .
Cl4 Cl4 0.399(18) 2_655
Cl4 C23 1.759(8) 2_655
